data_7704364
loop_
_publ_author_name
'Gu, Jin-Zhong'
'Wan, Shi-Mao'
'Kirillova, Marina V.'
'Kirillov, Alexander M.'

_publ_section_title
;
 H-Bonded and metal(ii)-organic architectures assembled from an unexplored
 aromatic tricarboxylic acid: structural variety and functional
 properties.
;
_journal_issue 21
_journal_name_full 'Dalton transactions (Cambridge, England : 2003)'
_journal_page_first 7197
_journal_page_last 7209
_journal_paper_doi 10.1039/d0dt01261k
_journal_volume 49
_journal_year 2020
_chemical_formula_sum 'C60 H58 N6 O22 Zn2'
_chemical_formula_weight 1345.86
_space_group_crystal_system triclinic
_space_group_IT_number 2
_space_group_name_Hall '-P 1'
_space_group_name_H-M_alt 'P -1'
_atom_sites_solution_hydrogens mixed
_audit_creation_method SHELXL-2014/7
_audit_update_record
;
2020-02-17 deposited with the CCDC.	2020-05-11 downloaded from the CCDC.
;
_cell_angle_alpha 98.691(4)
_cell_angle_beta 103.242(4)
_cell_angle_gamma 94.766(3)
_cell_formula_units_Z 1
_cell_length_a 9.0097(4)
_cell_length_b 12.2876(5)
_cell_length_c 14.0100(7)
_cell_measurement_reflns_used 8672
_cell_measurement_temperature 293(2)
_cell_measurement_theta_max 64.992
_cell_measurement_theta_min 3.666
_cell_volume 1481.23(12)
_computing_cell_refinement 'Bruker SAINT'
_computing_data_collection 'Bruker APEX2'
_computing_data_reduction 'Bruker SAINT'
_computing_molecular_graphics 'Bruker SHELXTL'
_computing_publication_material 'Bruker SHELXTL'
_computing_structure_refinement 'SHELXL-2014/7 (Sheldrick, 2014)'
_computing_structure_solution 'SHELXL-2014/7 (Sheldrick, 2014)'
_diffrn_ambient_temperature 293(2)
_diffrn_measured_fraction_theta_full 0.960
_diffrn_measured_fraction_theta_max 0.960
_diffrn_measurement_device_type 'Bruker APE-II CCD'
_diffrn_measurement_method '\f and \w scans'
_diffrn_radiation_type CuK\a
_diffrn_radiation_wavelength 1.54178
_diffrn_reflns_av_R_equivalents 0.0224
_diffrn_reflns_av_unetI/netI 0.0300
_diffrn_reflns_Laue_measured_fraction_full 0.960
_diffrn_reflns_Laue_measured_fraction_max 0.960
_diffrn_reflns_limit_h_max 10
_diffrn_reflns_limit_h_min -10
_diffrn_reflns_limit_k_max 12
_diffrn_reflns_limit_k_min -14
_diffrn_reflns_limit_l_max 15
_diffrn_reflns_limit_l_min -16
_diffrn_reflns_number 8672
_diffrn_reflns_point_group_measured_fraction_full 0.960
_diffrn_reflns_point_group_measured_fraction_max 0.960
_diffrn_reflns_theta_full 64.992
_diffrn_reflns_theta_max 64.992
_diffrn_reflns_theta_min 3.666
_diffrn_source 'fine-focus sealed tube'
_exptl_absorpt_coefficient_mu 1.738
_exptl_absorpt_correction_T_max 0.723
_exptl_absorpt_correction_T_min 0.671
_exptl_absorpt_correction_type multi-scan
_exptl_absorpt_process_details SADABS
_exptl_crystal_colour colourless
_exptl_crystal_density_diffrn 1.509
_exptl_crystal_description block
_exptl_crystal_F_000 696
_exptl_crystal_size_max 0.250
_exptl_crystal_size_mid 0.210
_exptl_crystal_size_min 0.200
_exptl_transmission_factor_max 0.706
_exptl_transmission_factor_min 0.680
_refine_diff_density_max 0.680
_refine_diff_density_min -0.335
_refine_diff_density_rms 0.051
_refine_ls_extinction_method none
_refine_ls_goodness_of_fit_ref 1.053
_refine_ls_hydrogen_treatment constr
_refine_ls_matrix_type full
_refine_ls_number_parameters 407
_refine_ls_number_reflns 4851
_refine_ls_number_restraints 0
_refine_ls_restrained_S_all 1.053
_refine_ls_R_factor_all 0.0382
_refine_ls_R_factor_gt 0.0340
_refine_ls_shift/su_max 0.001
_refine_ls_shift/su_mean 0.000
_refine_ls_structure_factor_coef Fsqd
_refine_ls_weighting_details 'w=1/[\s^2^(Fo^2^)+(0.0580P)^2^+0.4531P] where P=(Fo^2^+2Fc^2^)/3'
_refine_ls_weighting_scheme calc
_refine_ls_wR_factor_gt 0.0972
_refine_ls_wR_factor_ref 0.1015
_reflns_Friedel_coverage 0.000
_reflns_number_gt 4355
_reflns_number_total 4851
_reflns_threshold_expression 'I > 2\s(I)'
_cod_data_source_file d0dt01261k2.cif
_cod_data_source_block 400-12Zn
_cod_depositor_comments 'Adding full bibliography for 7704363--7704371.cif.'
_cod_database_code 7704364
_shelx_shelxl_version_number 2014/7
_shelx_space_group_comment
;
The symmetry employed for this shelxl refinement is uniquely defined
by the following loop, which should always be used as a source of
symmetry information in preference to the above space-group names.
They are only intended as comments.
;
_shelx_estimated_absorpt_t_min 0.671
_shelx_estimated_absorpt_t_max 0.723

loop_
_space_group_symop_operation_xyz
'x, y, z'
'-x, -y, -z'

loop_
_atom_site_label
_atom_site_type_symbol
_atom_site_fract_x
_atom_site_fract_y
_atom_site_fract_z
_atom_site_U_iso_or_equiv
_atom_site_adp_type
_atom_site_occupancy
_atom_site_site_symmetry_order
_atom_site_calc_flag
_atom_site_refinement_flags_posn
_atom_site_refinement_flags_adp
_atom_site_refinement_flags_occupancy
_atom_site_disorder_assembly
_atom_site_disorder_group
Zn1 Zn 0.64124(3) 0.83656(2) 0.71956(2) 0.02906(11) Uani 1 1 d . . . . .
N1 N 0.6877(2) 0.06513(15) 0.98409(13) 0.0305(4) Uani 1 1 d . . . . .
N2 N 0.6416(2) 1.00147(15) 0.69031(13) 0.0302(4) Uani 1 1 d . . . . .
N3 N 0.4213(2) 0.83200(16) 0.61848(13) 0.0337(4) Uani 1 1 d . . . . .
O1 O 0.63088(19) 0.67806(13) 0.75207(12) 0.0373(4) Uani 1 1 d . . . . .
O2 O 0.4305(2) 0.67392(15) 0.82003(17) 0.0520(5) Uani 1 1 d . . . . .
O3 O 1.13537(16) 0.12995(13) 1.18945(11) 0.0320(3) Uani 1 1 d . . . . .
O4 O 1.0294(2) 0.26086(15) 1.26986(12) 0.0479(5) Uani 1 1 d . . . . .
O5 O 0.8979(2) -0.39550(14) 1.20635(14) 0.0437(4) Uani 1 1 d . . . . .
H5 H 0.8865 -0.4492 1.2335 0.066 Uiso 1 1 calc R U . . .
O6 O 0.8202(2) -0.30693(15) 1.33390(13) 0.0504(5) Uani 1 1 d . . . . .
O7 O 0.73771(19) 0.78407(15) 0.59196(12) 0.0417(4) Uani 1 1 d . . . . .
H1W H 0.8202 0.7672 0.6206 0.050 Uiso 1 1 d R U . . .
H2W H 0.6884 0.7261 0.5589 0.050 Uiso 1 1 d R U . . .
O8 O 0.53023(18) 0.89163(13) 0.83519(11) 0.0363(4) Uani 1 1 d . . . . .
H3W H 0.5854 0.9293 0.8881 0.044 Uiso 1 1 d R U . . .
H4W H 0.4856 0.8378 0.8495 0.044 Uiso 1 1 d R U . . .
O9 O 0.8573(2) 0.43062(15) 0.28328(16) 0.0541(5) Uani 1 1 d . . . . .
H6W H 0.7629 0.3983 0.2591 0.065 Uiso 1 1 d R U . . .
H5W H 0.9224 0.3856 0.2750 0.065 Uiso 1 1 d R U . . .
O10 O 0.6398(3) 0.5914(2) 0.44504(16) 0.0782(7) Uani 1 1 d . . . . .
H7W H 0.6945 0.5977 0.4051 0.094 Uiso 1 1 d R U . . .
H8W H 0.5487 0.5716 0.4178 0.094 Uiso 1 1 d R U . . .
O11 O 0.6751(3) 0.4891(2) 0.61484(18) 0.0834(8) Uani 1 1 d . . . . .
H9W H 0.6622 0.5444 0.6553 0.100 Uiso 1 1 d R U . . .
H10W H 0.6646 0.5197 0.5635 0.100 Uiso 1 1 d R U . . .
C1 C 0.5485(2) 0.63745(18) 0.80327(17) 0.0327(5) Uani 1 1 d . . . . .
C2 C 0.5990(2) 0.53787(18) 0.84671(15) 0.0298(4) Uani 1 1 d . . . . .
C3 C 0.4935(3) 0.46651(19) 0.87295(17) 0.0354(5) Uani 1 1 d . . . . .
H3 H 0.3915 0.4802 0.8630 0.043 Uiso 1 1 calc R U . . .
C4 C 0.5384(3) 0.37568(19) 0.91355(17) 0.0352(5) Uani 1 1 d . . . . .
H4 H 0.4653 0.3266 0.9275 0.042 Uiso 1 1 calc R U . . .
C5 C 0.6906(2) 0.35628(17) 0.93389(14) 0.0274(4) Uani 1 1 d . . . . .
C6 C 0.7976(2) 0.42917(19) 0.90965(17) 0.0338(5) Uani 1 1 d . . . . .
H6 H 0.9007 0.4182 0.9238 0.041 Uiso 1 1 calc R U . . .
C7 C 0.7515(3) 0.51750(19) 0.86484(17) 0.0348(5) Uani 1 1 d . . . . .
H7A H 0.8232 0.5638 0.8466 0.042 Uiso 1 1 calc R U . . .
C8 C 0.7366(2) 0.25991(18) 0.98034(15) 0.0280(4) Uani 1 1 d . . . . .
C9 C 0.6554(2) 0.15445(18) 0.94369(15) 0.0310(5) Uani 1 1 d . . . . .
H9 H 0.5738 0.1460 0.8877 0.037 Uiso 1 1 calc R U . . .
C10 C 0.8044(2) 0.07600(17) 1.06545(15) 0.0267(4) Uani 1 1 d . . . . .
C11 C 0.8956(2) 0.17731(18) 1.10613(15) 0.0267(4) Uani 1 1 d . . . . .
C12 C 1.0306(2) 0.19038(18) 1.19630(15) 0.0286(4) Uani 1 1 d . . . . .
C13 C 0.8597(2) 0.26891(18) 1.06297(15) 0.0294(4) Uani 1 1 d . . . . .
H13 H 0.9186 0.3372 1.0894 0.035 Uiso 1 1 calc R U . . .
C14 C 0.8232(2) -0.02421(18) 1.11258(15) 0.0279(4) Uani 1 1 d . . . . .
C15 C 0.8384(3) -0.12522(19) 1.05846(16) 0.0331(5) Uani 1 1 d . . . . .
H15 H 0.8403 -0.1305 0.9918 0.040 Uiso 1 1 calc R U . . .
C16 C 0.8508(3) -0.21856(18) 1.10332(16) 0.0332(5) Uani 1 1 d . . . . .
H16 H 0.8632 -0.2857 1.0671 0.040 Uiso 1 1 calc R U . . .
C17 C 0.8447(2) -0.21156(18) 1.20261(16) 0.0295(4) Uani 1 1 d . . . . .
C18 C 0.8526(3) -0.30909(19) 1.25433(17) 0.0337(5) Uani 1 1 d . . . . .
C19 C 0.8274(3) -0.11087(19) 1.25577(16) 0.0333(5) Uani 1 1 d . . . . .
H19 H 0.8220 -0.1061 1.3218 0.040 Uiso 1 1 calc R U . . .
C20 C 0.8179(3) -0.01768(19) 1.21199(16) 0.0340(5) Uani 1 1 d . . . . .
H20 H 0.8080 0.0497 1.2488 0.041 Uiso 1 1 calc R U . . .
C21 C 0.7572(3) 1.08348(19) 0.73063(17) 0.0360(5) Uani 1 1 d . . . . .
H21 H 0.8490 1.0663 0.7678 0.043 Uiso 1 1 calc R U . . .
C22 C 0.7452(3) 1.1918(2) 0.7191(2) 0.0437(6) Uani 1 1 d . . . . .
H22 H 0.8272 1.2468 0.7481 0.052 Uiso 1 1 calc R U . . .
C23 C 0.6099(3) 1.2170(2) 0.6640(2) 0.0490(6) Uani 1 1 d . . . . .
H23 H 0.5988 1.2898 0.6556 0.059 Uiso 1 1 calc R U . . .
C24 C 0.4906(3) 1.1338(2) 0.6214(2) 0.0440(6) Uani 1 1 d . . . . .
H24 H 0.3985 1.1497 0.5835 0.053 Uiso 1 1 calc R U . . .
C25 C 0.5096(3) 1.02571(19) 0.63561(15) 0.0312(5) Uani 1 1 d . . . . .
C26 C 0.3869(3) 0.93048(19) 0.59326(15) 0.0315(5) Uani 1 1 d . . . . .
C27 C 0.2457(3) 0.9406(2) 0.53257(17) 0.0446(6) Uani 1 1 d . . . . .
H27 H 0.2245 1.0082 0.5139 0.054 Uiso 1 1 calc R U . . .
C28 C 0.1369(3) 0.8483(3) 0.5003(2) 0.0588(8) Uani 1 1 d . . . . .
H28 H 0.0406 0.8538 0.4607 0.071 Uiso 1 1 calc R U . . .
C29 C 0.1712(3) 0.7486(3) 0.5267(2) 0.0586(8) Uani 1 1 d . . . . .
H29 H 0.0988 0.6859 0.5060 0.070 Uiso 1 1 calc R U . . .
C30 C 0.3156(3) 0.7435(2) 0.58495(19) 0.0465(6) Uani 1 1 d . . . . .
H30 H 0.3402 0.6756 0.6015 0.056 Uiso 1 1 calc R U . . .

loop_
_atom_site_aniso_label
_atom_site_aniso_U_11
_atom_site_aniso_U_22
_atom_site_aniso_U_33
_atom_site_aniso_U_23
_atom_site_aniso_U_13
_atom_site_aniso_U_12
Zn1 0.02963(17) 0.02802(17) 0.02931(16) 0.01056(12) 0.00246(12) 0.00567(12)
N1 0.0340(9) 0.0285(9) 0.0280(9) 0.0090(7) 0.0038(7) 0.0024(7)
N2 0.0314(9) 0.0315(9) 0.0305(9) 0.0101(7) 0.0085(7) 0.0082(7)
N3 0.0337(10) 0.0393(11) 0.0270(9) 0.0103(8) 0.0025(7) 0.0031(8)
O1 0.0452(9) 0.0295(8) 0.0434(9) 0.0171(7) 0.0149(7) 0.0091(7)
O2 0.0400(10) 0.0400(10) 0.0891(14) 0.0302(10) 0.0269(10) 0.0145(8)
O3 0.0268(7) 0.0339(8) 0.0323(8) 0.0055(6) -0.0004(6) 0.0082(6)
O4 0.0451(10) 0.0572(11) 0.0339(9) -0.0041(8) -0.0044(7) 0.0248(8)
O5 0.0529(10) 0.0347(9) 0.0539(10) 0.0201(8) 0.0234(8) 0.0124(8)
O6 0.0784(14) 0.0405(10) 0.0413(10) 0.0192(8) 0.0249(9) 0.0073(9)
O7 0.0418(9) 0.0491(10) 0.0320(8) 0.0071(7) 0.0021(7) 0.0127(8)
O8 0.0422(9) 0.0313(8) 0.0338(8) 0.0033(6) 0.0100(7) -0.0014(7)
O9 0.0543(11) 0.0391(10) 0.0792(14) 0.0236(10) 0.0248(10) 0.0153(8)
O10 0.0928(18) 0.0907(18) 0.0497(12) 0.0121(12) 0.0251(12) -0.0186(14)
O11 0.130(2) 0.0582(14) 0.0609(14) 0.0087(11) 0.0227(15) 0.0125(14)
C1 0.0307(11) 0.0268(11) 0.0391(12) 0.0099(9) 0.0037(9) 0.0016(9)
C2 0.0303(11) 0.0281(11) 0.0300(10) 0.0082(9) 0.0038(8) 0.0024(8)
C3 0.0254(10) 0.0369(12) 0.0462(13) 0.0190(10) 0.0051(9) 0.0046(9)
C4 0.0276(11) 0.0358(12) 0.0445(12) 0.0180(10) 0.0077(9) 0.0007(9)
C5 0.0297(10) 0.0282(11) 0.0234(9) 0.0078(8) 0.0022(8) 0.0042(8)
C6 0.0245(10) 0.0363(12) 0.0418(12) 0.0154(10) 0.0043(9) 0.0052(9)
C7 0.0295(11) 0.0337(12) 0.0435(12) 0.0151(10) 0.0097(9) -0.0005(9)
C8 0.0280(10) 0.0305(11) 0.0264(10) 0.0094(8) 0.0055(8) 0.0049(8)
C9 0.0311(11) 0.0338(12) 0.0258(10) 0.0090(9) 0.0004(8) 0.0027(9)
C10 0.0285(10) 0.0297(11) 0.0244(9) 0.0077(8) 0.0084(8) 0.0069(8)
C11 0.0252(10) 0.0308(11) 0.0252(10) 0.0078(8) 0.0056(8) 0.0061(8)
C12 0.0268(10) 0.0307(11) 0.0285(10) 0.0098(9) 0.0029(8) 0.0058(8)
C13 0.0279(10) 0.0283(11) 0.0311(10) 0.0088(9) 0.0034(8) 0.0026(8)
C14 0.0266(10) 0.0309(11) 0.0280(10) 0.0108(9) 0.0057(8) 0.0056(8)
C15 0.0413(12) 0.0345(12) 0.0256(10) 0.0079(9) 0.0102(9) 0.0061(9)
C16 0.0389(12) 0.0286(11) 0.0328(11) 0.0049(9) 0.0096(9) 0.0073(9)
C17 0.0263(10) 0.0307(11) 0.0331(11) 0.0120(9) 0.0071(8) 0.0020(8)
C18 0.0303(11) 0.0324(12) 0.0381(12) 0.0121(9) 0.0049(9) 0.0007(9)
C19 0.0411(12) 0.0376(12) 0.0258(10) 0.0117(9) 0.0128(9) 0.0078(10)
C20 0.0439(13) 0.0318(12) 0.0296(11) 0.0071(9) 0.0129(9) 0.0090(9)
C21 0.0333(12) 0.0360(12) 0.0404(12) 0.0103(10) 0.0108(9) 0.0029(9)
C22 0.0494(15) 0.0329(13) 0.0543(15) 0.0095(11) 0.0239(12) 0.0009(10)
C23 0.0613(17) 0.0333(13) 0.0642(17) 0.0221(12) 0.0271(14) 0.0155(12)
C24 0.0441(14) 0.0455(15) 0.0519(14) 0.0248(12) 0.0151(11) 0.0210(11)
C25 0.0351(11) 0.0374(12) 0.0267(10) 0.0125(9) 0.0121(9) 0.0115(9)
C26 0.0338(11) 0.0422(13) 0.0216(9) 0.0093(9) 0.0078(8) 0.0126(9)
C27 0.0433(14) 0.0587(16) 0.0303(11) 0.0047(11) 0.0027(10) 0.0210(12)
C28 0.0377(14) 0.091(2) 0.0382(14) 0.0018(14) -0.0064(11) 0.0128(14)
C29 0.0451(15) 0.074(2) 0.0451(15) 0.0037(14) -0.0019(12) -0.0114(14)
C30 0.0459(14) 0.0483(15) 0.0391(13) 0.0104(11) 0.0005(11) -0.0056(12)

loop_
_atom_type_symbol
_atom_type_description
_atom_type_scat_dispersion_real
_atom_type_scat_dispersion_imag
_atom_type_scat_source
C C 0.0181 0.0091 'International Tables Vol C Tables 4.2.6.8 and 6.1.1.4'
H H 0.0000 0.0000 'International Tables Vol C Tables 4.2.6.8 and 6.1.1.4'
N N 0.0311 0.0180 'International Tables Vol C Tables 4.2.6.8 and 6.1.1.4'
O O 0.0492 0.0322 'International Tables Vol C Tables 4.2.6.8 and 6.1.1.4'
Zn Zn -1.5491 0.6778 'International Tables Vol C Tables 4.2.6.8 and 6.1.1.4'

loop_
_geom_angle_atom_site_label_1
_geom_angle_atom_site_label_2
_geom_angle_atom_site_label_3
_geom_angle
_geom_angle_site_symmetry_1
_geom_angle_site_symmetry_3
_geom_angle_publ_flag
O1 Zn1 O3 88.88(6) . 2_767 ?
O1 Zn1 N2 176.70(6) . . ?
O3 Zn1 N2 92.55(7) 2_767 . ?
O1 Zn1 N3 101.83(7) . . ?
O3 Zn1 N3 169.18(7) 2_767 . ?
N2 Zn1 N3 76.85(7) . . ?
O1 Zn1 O8 90.96(6) . . ?
O3 Zn1 O8 95.55(6) 2_767 . ?
N2 Zn1 O8 85.94(6) . . ?
N3 Zn1 O8 85.94(7) . . ?
O1 Zn1 O7 91.44(6) . . ?
O3 Zn1 O7 88.89(6) 2_767 . ?
N2 Zn1 O7 91.56(7) . . ?
N3 Zn1 O7 89.27(7) . . ?
O8 Zn1 O7 174.99(6) . . ?
C9 N1 C10 118.81(18) . . ?
C25 N2 C21 118.9(2) . . ?
C25 N2 Zn1 116.10(15) . . ?
C21 N2 Zn1 124.68(16) . . ?
C30 N3 C26 118.9(2) . . ?
C30 N3 Zn1 125.71(17) . . ?
C26 N3 Zn1 115.29(15) . . ?
C1 O1 Zn1 127.21(15) . . ?
C12 O3 Zn1 124.21(14) . 2_767 ?
C18 O5 H5 109.5 . . ?
Zn1 O7 H1W 100.4 . . ?
Zn1 O7 H2W 109.5 . . ?
H1W O7 H2W 105.9 . . ?
Zn1 O8 H3W 117.3 . . ?
Zn1 O8 H4W 109.4 . . ?
H3W O8 H4W 107.7 . . ?
H6W O9 H5W 111.3 . . ?
H7W O10 H8W 113.5 . . ?
H9W O11 H10W 97.8 . . ?
O2 C1 O1 124.9(2) . . ?
O2 C1 C2 118.3(2) . . ?
O1 C1 C2 116.83(19) . . ?
C3 C2 C7 118.7(2) . . ?
C3 C2 C1 120.0(2) . . ?
C7 C2 C1 121.30(19) . . ?
C4 C3 C2 120.5(2) . . ?
C4 C3 H3 119.7 . . ?
C2 C3 H3 119.7 . . ?
C3 C4 C5 121.0(2) . . ?
C3 C4 H4 119.5 . . ?
C5 C4 H4 119.5 . . ?
C4 C5 C6 118.5(2) . . ?
C4 C5 C8 119.97(19) . . ?
C6 C5 C8 121.49(19) . . ?
C7 C6 C5 120.5(2) . . ?
C7 C6 H6 119.8 . . ?
C5 C6 H6 119.8 . . ?
C6 C7 C2 120.6(2) . . ?
C6 C7 H7A 119.7 . . ?
C2 C7 H7A 119.7 . . ?
C13 C8 C9 116.41(19) . . ?
C13 C8 C5 122.59(19) . . ?
C9 C8 C5 120.99(19) . . ?
N1 C9 C8 123.94(19) . . ?
N1 C9 H9 118.0 . . ?
C8 C9 H9 118.0 . . ?
N1 C10 C11 121.65(19) . . ?
N1 C10 C14 115.76(18) . . ?
C11 C10 C14 122.47(19) . . ?
C13 C11 C10 118.45(19) . . ?
C13 C11 C12 119.18(19) . . ?
C10 C11 C12 122.37(19) . . ?
O4 C12 O3 125.7(2) . . ?
O4 C12 C11 117.32(19) . . ?
O3 C12 C11 116.99(18) . . ?
C11 C13 C8 120.7(2) . . ?
C11 C13 H13 119.7 . . ?
C8 C13 H13 119.7 . . ?
C15 C14 C20 119.4(2) . . ?
C15 C14 C10 121.37(18) . . ?
C20 C14 C10 119.17(19) . . ?
C16 C15 C14 120.32(19) . . ?
C16 C15 H15 119.8 . . ?
C14 C15 H15 119.8 . . ?
C15 C16 C17 120.0(2) . . ?
C15 C16 H16 120.0 . . ?
C17 C16 H16 120.0 . . ?
C19 C17 C16 119.4(2) . . ?
C19 C17 C18 117.86(19) . . ?
C16 C17 C18 122.7(2) . . ?
O6 C18 O5 124.0(2) . . ?
O6 C18 C17 121.9(2) . . ?
O5 C18 C17 114.10(19) . . ?
C20 C19 C17 120.73(19) . . ?
C20 C19 H19 119.6 . . ?
C17 C19 H19 119.6 . . ?
C19 C20 C14 120.2(2) . . ?
C19 C20 H20 119.9 . . ?
C14 C20 H20 119.9 . . ?
N2 C21 C22 122.6(2) . . ?
N2 C21 H21 118.7 . . ?
C22 C21 H21 118.7 . . ?
C23 C22 C21 118.7(2) . . ?
C23 C22 H22 120.6 . . ?
C21 C22 H22 120.6 . . ?
C22 C23 C24 119.5(2) . . ?
C22 C23 H23 120.3 . . ?
C24 C23 H23 120.3 . . ?
C23 C24 C25 119.2(2) . . ?
C23 C24 H24 120.4 . . ?
C25 C24 H24 120.4 . . ?
N2 C25 C24 121.1(2) . . ?
N2 C25 C26 115.74(19) . . ?
C24 C25 C26 123.1(2) . . ?
N3 C26 C27 121.4(2) . . ?
N3 C26 C25 115.56(19) . . ?
C27 C26 C25 123.1(2) . . ?
C28 C27 C26 118.8(3) . . ?
C28 C27 H27 120.6 . . ?
C26 C27 H27 120.6 . . ?
C29 C28 C27 119.8(3) . . ?
C29 C28 H28 120.1 . . ?
C27 C28 H28 120.1 . . ?
C28 C29 C30 118.4(3) . . ?
C28 C29 H29 120.8 . . ?
C30 C29 H29 120.8 . . ?
N3 C30 C29 122.7(3) . . ?
N3 C30 H30 118.7 . . ?
C29 C30 H30 118.7 . . ?

loop_
_geom_bond_atom_site_label_1
_geom_bond_atom_site_label_2
_geom_bond_distance
_geom_bond_site_symmetry_2
_geom_bond_publ_flag
Zn1 O1 2.0655(15) . ?
Zn1 O3 2.0913(15) 2_767 ?
Zn1 N2 2.1271(18) . ?
Zn1 N3 2.1465(19) . ?
Zn1 O8 2.1463(15) . ?
Zn1 O7 2.1963(16) . ?
N1 C9 1.332(3) . ?
N1 C10 1.343(3) . ?
N2 C25 1.342(3) . ?
N2 C21 1.343(3) . ?
N3 C30 1.334(3) . ?
N3 C26 1.351(3) . ?
O1 C1 1.267(3) . ?
O2 C1 1.245(3) . ?
O3 C12 1.260(3) . ?
O3 Zn1 2.0913(14) 2_767 ?
O4 C12 1.244(3) . ?
O5 C18 1.314(3) . ?
O5 H5 0.8200 . ?
O6 C18 1.212(3) . ?
O7 H1W 0.8190 . ?
O7 H2W 0.8200 . ?
O8 H3W 0.8373 . ?
O8 H4W 0.8200 . ?
O9 H6W 0.8760 . ?
O9 H5W 0.8532 . ?
O10 H7W 0.8345 . ?
O10 H8W 0.8209 . ?
O11 H9W 0.8500 . ?
O11 H10W 0.8500 . ?
C1 C2 1.505(3) . ?
C2 C3 1.388(3) . ?
C2 C7 1.390(3) . ?
C3 C4 1.376(3) . ?
C3 H3 0.9300 . ?
C4 C5 1.383(3) . ?
C4 H4 0.9300 . ?
C5 C6 1.395(3) . ?
C5 C8 1.479(3) . ?
C6 C7 1.380(3) . ?
C6 H6 0.9300 . ?
C7 H7A 0.9300 . ?
C8 C13 1.391(3) . ?
C8 C9 1.396(3) . ?
C9 H9 0.9300 . ?
C10 C11 1.397(3) . ?
C10 C14 1.487(3) . ?
C11 C13 1.383(3) . ?
C11 C12 1.518(3) . ?
C13 H13 0.9300 . ?
C14 C15 1.388(3) . ?
C14 C20 1.395(3) . ?
C15 C16 1.389(3) . ?
C15 H15 0.9300 . ?
C16 C17 1.395(3) . ?
C16 H16 0.9300 . ?
C17 C19 1.384(3) . ?
C17 C18 1.490(3) . ?
C19 C20 1.378(3) . ?
C19 H19 0.9300 . ?
C20 H20 0.9300 . ?
C21 C22 1.374(3) . ?
C21 H21 0.9300 . ?
C22 C23 1.372(4) . ?
C22 H22 0.9300 . ?
C23 C24 1.377(4) . ?
C23 H23 0.9300 . ?
C24 C25 1.391(3) . ?
C24 H24 0.9300 . ?
C25 C26 1.489(3) . ?
C26 C27 1.386(3) . ?
C27 C28 1.381(4) . ?
C27 H27 0.9300 . ?
C28 C29 1.372(5) . ?
C28 H28 0.9300 . ?
C29 C30 1.380(4) . ?
C29 H29 0.9300 . ?
C30 H30 0.9300 . ?

loop_
_geom_hbond_atom_site_label_D
_geom_hbond_atom_site_label_H
_geom_hbond_atom_site_label_A
_geom_hbond_distance_DH
_geom_hbond_distance_HA
_geom_hbond_distance_DA
_geom_hbond_angle_DHA
_geom_hbond_site_symmetry_A
C21 H21 O3 0.93 2.58 3.144(3) 119.6 2_767
O11 H10W O10 0.85 1.97 2.822(3) 179.6 .
O11 H9W O1 0.85 2.05 2.898(3) 179.7 .
O10 H8W O11 0.82 2.01 2.814(4) 165.0 2_666
O10 H7W O6 0.83 2.07 2.836(3) 151.5 1_564
O9 H5W O4 0.85 1.88 2.710(2) 164.2 1_554
O9 H6W O2 0.88 1.90 2.763(3) 167.7 2_666
O8 H4W O2 0.82 1.99 2.711(2) 146.3 .
O8 H3W N1 0.84 1.98 2.776(2) 157.3 1_565
O7 H2W O10 0.82 2.06 2.823(3) 154.9 .
O7 H1W O4 0.82 1.90 2.666(2) 156.3 2_767
O5 H5 O9 0.82 1.75 2.570(2) 176.1 1_546
C21 H21 O3 0.93 2.58 3.144(3) 119.6 2_767
O11 H10W O10 0.85 1.97 2.822(3) 179.6 .
O11 H9W O1 0.85 2.05 2.898(3) 179.7 .
O10 H8W O11 0.82 2.01 2.814(4) 165.0 2_666
O10 H7W O6 0.83 2.07 2.836(3) 151.5 1_564
O9 H5W O4 0.85 1.88 2.710(2) 164.2 1_554
O9 H6W O2 0.88 1.90 2.763(3) 167.7 2_666
O8 H4W O2 0.82 1.99 2.711(2) 146.3 .
O8 H3W N1 0.84 1.98 2.776(2) 157.3 1_565
O7 H2W O10 0.82 2.06 2.823(3) 154.9 .
O7 H1W O4 0.82 1.90 2.666(2) 156.3 2_767
O5 H5 O9 0.82 1.75 2.570(2) 176.1 1_546
O5 H5 O9 0.82 1.75 2.570(2) 176.1 1_546
O7 H1W O4 0.82 1.90 2.666(2) 156.3 2_767
O7 H2W O10 0.82 2.06 2.823(3) 154.9 .
O8 H3W N1 0.84 1.98 2.776(2) 157.3 1_565
O8 H4W O2 0.82 1.99 2.711(2) 146.3 .
O9 H6W O2 0.88 1.90 2.763(3) 167.7 2_666
O9 H5W O4 0.85 1.88 2.710(2) 164.2 1_554
O10 H7W O6 0.83 2.07 2.836(3) 151.5 1_564
O10 H8W O11 0.82 2.01 2.814(4) 165.0 2_666
O11 H9W O1 0.85 2.05 2.898(3) 179.7 .
O11 H10W O10 0.85 1.97 2.822(3) 179.6 .
C21 H21 O3 0.93 2.58 3.144(3) 119.6 2_767

loop_
_geom_torsion_atom_site_label_1
_geom_torsion_atom_site_label_2
_geom_torsion_atom_site_label_3
_geom_torsion_atom_site_label_4
_geom_torsion
_geom_torsion_site_symmetry_1
_geom_torsion_site_symmetry_2
_geom_torsion_site_symmetry_3
_geom_torsion_site_symmetry_4
_geom_torsion_publ_flag
Zn1 O1 C1 O2 20.9(3) . . . . ?
Zn1 O1 C1 C2 -158.98(15) . . . . ?
O2 C1 C2 C3 22.4(3) . . . . ?
O1 C1 C2 C3 -157.8(2) . . . . ?
O2 C1 C2 C7 -155.2(2) . . . . ?
O1 C1 C2 C7 24.6(3) . . . . ?
C7 C2 C3 C4 -1.8(3) . . . . ?
C1 C2 C3 C4 -179.4(2) . . . . ?
C2 C3 C4 C5 3.3(4) . . . . ?
C3 C4 C5 C6 -1.9(3) . . . . ?
C3 C4 C5 C8 178.2(2) . . . . ?
C4 C5 C6 C7 -1.1(3) . . . . ?
C8 C5 C6 C7 178.9(2) . . . . ?
C5 C6 C7 C2 2.5(4) . . . . ?
C3 C2 C7 C6 -1.1(3) . . . . ?
C1 C2 C7 C6 176.5(2) . . . . ?
C4 C5 C8 C13 -130.8(2) . . . . ?
C6 C5 C8 C13 49.3(3) . . . . ?
C4 C5 C8 C9 48.1(3) . . . . ?
C6 C5 C8 C9 -131.9(2) . . . . ?
C10 N1 C9 C8 0.5(3) . . . . ?
C13 C8 C9 N1 1.2(3) . . . . ?
C5 C8 C9 N1 -177.68(19) . . . . ?
C9 N1 C10 C11 -2.4(3) . . . . ?
C9 N1 C10 C14 173.78(18) . . . . ?
N1 C10 C11 C13 2.5(3) . . . . ?
C14 C10 C11 C13 -173.46(18) . . . . ?
N1 C10 C11 C12 -178.27(19) . . . . ?
C14 C10 C11 C12 5.8(3) . . . . ?
Zn1 O3 C12 O4 -18.7(3) 2_767 . . . ?
Zn1 O3 C12 C11 160.09(13) 2_767 . . . ?
C13 C11 C12 O4 56.2(3) . . . . ?
C10 C11 C12 O4 -123.0(2) . . . . ?
C13 C11 C12 O3 -122.7(2) . . . . ?
C10 C11 C12 O3 58.1(3) . . . . ?
C10 C11 C13 C8 -0.6(3) . . . . ?
C12 C11 C13 C8 -179.89(19) . . . . ?
C9 C8 C13 C11 -1.1(3) . . . . ?
C5 C8 C13 C11 177.77(19) . . . . ?
N1 C10 C14 C15 54.8(3) . . . . ?
C11 C10 C14 C15 -129.0(2) . . . . ?
N1 C10 C14 C20 -122.0(2) . . . . ?
C11 C10 C14 C20 54.2(3) . . . . ?
C20 C14 C15 C16 -1.1(3) . . . . ?
C10 C14 C15 C16 -177.9(2) . . . . ?
C14 C15 C16 C17 1.4(3) . . . . ?
C15 C16 C17 C19 -0.5(3) . . . . ?
C15 C16 C17 C18 178.2(2) . . . . ?
C19 C17 C18 O6 12.0(3) . . . . ?
C16 C17 C18 O6 -166.7(2) . . . . ?
C19 C17 C18 O5 -167.7(2) . . . . ?
C16 C17 C18 O5 13.6(3) . . . . ?
C16 C17 C19 C20 -0.8(3) . . . . ?
C18 C17 C19 C20 -179.5(2) . . . . ?
C17 C19 C20 C14 1.1(4) . . . . ?
C15 C14 C20 C19 -0.2(3) . . . . ?
C10 C14 C20 C19 176.7(2) . . . . ?
C25 N2 C21 C22 0.8(3) . . . . ?
Zn1 N2 C21 C22 -171.94(17) . . . . ?
N2 C21 C22 C23 -0.2(4) . . . . ?
C21 C22 C23 C24 -0.4(4) . . . . ?
C22 C23 C24 C25 0.4(4) . . . . ?
C21 N2 C25 C24 -0.8(3) . . . . ?
Zn1 N2 C25 C24 172.54(17) . . . . ?
C21 N2 C25 C26 179.91(18) . . . . ?
Zn1 N2 C25 C26 -6.7(2) . . . . ?
C23 C24 C25 N2 0.2(4) . . . . ?
C23 C24 C25 C26 179.5(2) . . . . ?
C30 N3 C26 C27 -0.9(3) . . . . ?
Zn1 N3 C26 C27 -176.75(17) . . . . ?
C30 N3 C26 C25 178.6(2) . . . . ?
Zn1 N3 C26 C25 2.7(2) . . . . ?
N2 C25 C26 N3 2.6(3) . . . . ?
C24 C25 C26 N3 -176.7(2) . . . . ?
N2 C25 C26 C27 -177.9(2) . . . . ?
C24 C25 C26 C27 2.8(3) . . . . ?
N3 C26 C27 C28 2.1(3) . . . . ?
C25 C26 C27 C28 -177.3(2) . . . . ?
C26 C27 C28 C29 -1.4(4) . . . . ?
C27 C28 C29 C30 -0.5(4) . . . . ?
C26 N3 C30 C29 -1.1(4) . . . . ?
Zn1 N3 C30 C29 174.3(2) . . . . ?
C28 C29 C30 N3 1.8(4) . . . . ?
